data_7229023
loop_
_publ_author_name
'Qian, Lebin'
'Zhou, Yibin'
'Liu, Miaochang'
'Huang, Xiaobo'
'Wu, Ge'
'Gao, Wenxia'
'Ding, Jinchang'
'Wu, Huayue'

_publ_section_title
;
 Mechanofluorochromic properties of fluorescent molecules based on a
 dicyanomethylene-4H-pyran and indole isomer containing different alkyl
 chains via an alkene module
;
_journal_issue 67
_journal_name_full 'RSC Adv.'
_journal_page_first 42180
_journal_paper_doi 10.1039/C7RA06951K
_journal_volume 7
_journal_year 2017
_chemical_formula_moiety 'C28 H16 N4 O, 2.5(C4 H8 O2)'
_chemical_formula_sum 'C38 H38 N4 O6'
_chemical_formula_weight 646.72
_chemical_name_systematic
; 
 ? 
;
_space_group_IT_number 2
_symmetry_cell_setting triclinic
_symmetry_space_group_name_Hall '-P 1'
_symmetry_space_group_name_H-M 'P -1'
_atom_sites_solution_hydrogens geom
_atom_sites_solution_primary direct
_atom_sites_solution_secondary difmap
_audit_creation_method SHELXL-97
_audit_update_record
;
2017-06-06 deposited with the CCDC.
2017-08-25 downloaded from the CCDC.
;
_cell_angle_alpha 70.424(8)
_cell_angle_beta 80.392(9)
_cell_angle_gamma 68.547(8)
_cell_formula_units_Z 2
_cell_length_a 9.885(5)
_cell_length_b 13.056(6)
_cell_length_c 15.400(8)
_cell_measurement_reflns_used 3818
_cell_measurement_temperature 298(2)
_cell_measurement_theta_max 24.92
_cell_measurement_theta_min 2.32
_cell_volume 1740.6(15)
_computing_cell_refinement 'SAINT (Bruker, 2002)'
_computing_data_collection 'SMART (Bruker, 2002)'
_computing_data_reduction SAINT
_computing_molecular_graphics 'XP (Bruker, 2002)'
_computing_publication_material 'SHELXL-97 (Bruker, 2002)'
_computing_structure_refinement 'SHELXL-97 (Sheldrick, 1997)'
_computing_structure_solution 'SHELXS-97 (Sheldrick, 1997)'
_diffrn_ambient_temperature 298(2)
_diffrn_measured_fraction_theta_full 0.983
_diffrn_measured_fraction_theta_max 0.983
_diffrn_measurement_device_type 'Bruker APEX II area-detector diffractometer'
_diffrn_measurement_method '\f and \w scans'
_diffrn_radiation_monochromator graphite
_diffrn_radiation_source 'fine-focus sealed tube'
_diffrn_radiation_type MoK\a
_diffrn_radiation_wavelength 0.71073
_diffrn_reflns_av_R_equivalents 0.0654
_diffrn_reflns_av_sigmaI/netI 0.0924
_diffrn_reflns_limit_h_max 11
_diffrn_reflns_limit_h_min -11
_diffrn_reflns_limit_k_max 15
_diffrn_reflns_limit_k_min -15
_diffrn_reflns_limit_l_max 18
_diffrn_reflns_limit_l_min -18
_diffrn_reflns_number 14608
_diffrn_reflns_theta_full 25.50
_diffrn_reflns_theta_max 25.50
_diffrn_reflns_theta_min 1.41
_exptl_absorpt_coefficient_mu 0.084
_exptl_absorpt_correction_T_max 0.9792
_exptl_absorpt_correction_T_min 0.9735
_exptl_absorpt_correction_type multi-scan
_exptl_absorpt_process_details 'SADABS (Bruker, 2002)'
_exptl_crystal_colour Red
_exptl_crystal_density_diffrn 1.234
_exptl_crystal_density_method 'not measured'
_exptl_crystal_description Prism
_exptl_crystal_F_000 684
_exptl_crystal_size_max 0.32
_exptl_crystal_size_mid 0.29
_exptl_crystal_size_min 0.25
_refine_diff_density_max 0.341
_refine_diff_density_min -0.295
_refine_diff_density_rms 0.063
_refine_ls_extinction_method none
_refine_ls_goodness_of_fit_ref 1.037
_refine_ls_hydrogen_treatment constr
_refine_ls_matrix_type full
_refine_ls_number_parameters 433
_refine_ls_number_reflns 6358
_refine_ls_number_restraints 0
_refine_ls_restrained_S_all 1.037
_refine_ls_R_factor_all 0.1275
_refine_ls_R_factor_gt 0.0811
_refine_ls_shift/su_max 0.001
_refine_ls_shift/su_mean 0.000
_refine_ls_structure_factor_coef Fsqd
_refine_ls_weighting_details 'calc w=1/[\s^2^(Fo^2^)+(0.1243P)^2^+0.0000P] where P=(Fo^2^+2Fc^2^)/3'
_refine_ls_weighting_scheme calc
_refine_ls_wR_factor_gt 0.2091
_refine_ls_wR_factor_ref 0.2355
_reflns_number_gt 3532
_reflns_number_total 6358
_reflns_threshold_expression I>2\s(I)
_cod_data_source_file c7ra06951k2.cif
_cod_data_source_block mo_20160302b_0m
_cod_depositor_comments
;
The following automatic conversions were performed:

'_symmetry_cell_setting' value 'Triclinic' changed to 'triclinic'
according to
/home/data/users/saulius/crontab/automatic-downloads/rss-feeds/RSC/lib/dictionaries/cif_core.dic
dictionary named 'cif_core.dic' version 2.4.2 from 2011-04-26.

'_exptl_absorpt_correction_type' value 'Multi-scan' changed to
'multi-scan' according to
/home/data/users/saulius/crontab/automatic-downloads/rss-feeds/RSC/lib/dictionaries/cif_core.dic
dictionary named 'cif_core.dic' version 2.4.2 from 2011-04-26.

Automatic conversion script
Id: cif_fix_values 4973 2017-02-22 13:04:09Z antanas 
;
_cod_original_cell_volume 1740.7(15)
_cod_database_code 7229023

loop_
_symmetry_equiv_pos_as_xyz
'x, y, z'
'-x, -y, -z'

loop_
_atom_site_label
_atom_site_type_symbol
_atom_site_fract_x
_atom_site_fract_y
_atom_site_fract_z
_atom_site_U_iso_or_equiv
_atom_site_adp_type
_atom_site_occupancy
_atom_site_symmetry_multiplicity
_atom_site_calc_flag
_atom_site_refinement_flags
O1 O 0.21191(18) 0.40825(13) 0.04692(11) 0.0461(4) Uani 1 1 d .
O2 O 0.6853(4) 0.1736(4) 0.1675(2) 0.1503(15) Uani 1 1 d .
O3 O 0.6788(4) 0.0636(4) 0.3549(2) 0.1525(16) Uani 1 1 d .
O4 O 0.3316(5) 0.3368(5) 0.4134(2) 0.1680(18) Uani 1 1 d .
O5 O 0.3236(3) 0.2569(4) 0.6030(2) 0.1378(14) Uani 1 1 d .
O6 O 0.0622(2) 0.07522(19) 1.0081(2) 0.0953(8) Uani 1 1 d .
N1 N 0.1691(3) -0.1820(2) 0.46780(18) 0.0740(8) Uani 1 1 d .
H1A H 0.1623 -0.2012 0.5271 0.089 Uiso 1 1 calc R
N2 N 0.6101(3) 0.7709(2) 0.21370(19) 0.0712(7) Uani 1 1 d .
H2A H 0.6431 0.7608 0.2653 0.085 Uiso 1 1 calc R
N3 N -0.0347(4) 0.3658(3) -0.2604(2) 0.1020(11) Uani 1 1 d .
N4 N 0.1420(4) 0.6514(3) -0.3508(2) 0.0928(10) Uani 1 1 d .
C1 C 0.1762(4) -0.2502(3) 0.4170(3) 0.0822(11) Uani 1 1 d .
H1 H 0.1727 -0.3248 0.4414 0.099 Uiso 1 1 calc R
C2 C 0.1889(4) -0.1963(2) 0.3265(2) 0.0733(9) Uani 1 1 d .
H2 H 0.1966 -0.2258 0.2780 0.088 Uiso 1 1 calc R
C3 C 0.1881(3) -0.0831(2) 0.32006(19) 0.0532(7) Uani 1 1 d .
C4 C 0.1745(3) -0.0774(2) 0.41068(19) 0.0592(7) Uani 1 1 d .
C5 C 0.1704(3) 0.0202(3) 0.42913(19) 0.0666(8) Uani 1 1 d .
H5 H 0.1650 0.0221 0.4895 0.080 Uiso 1 1 calc R
C6 C 0.1747(3) 0.1138(2) 0.35603(18) 0.0583(7) Uani 1 1 d .
H6 H 0.1721 0.1801 0.3675 0.070 Uiso 1 1 calc R
C7 C 0.1828(3) 0.1138(2) 0.26331(16) 0.0479(6) Uani 1 1 d .
C8 C 0.1919(3) 0.0132(2) 0.24734(18) 0.0534(7) Uani 1 1 d .
H8 H 0.2008 0.0104 0.1871 0.064 Uiso 1 1 calc R
C9 C 0.1804(3) 0.2184(2) 0.18844(17) 0.0489(6) Uani 1 1 d .
H9 H 0.2028 0.2744 0.2021 0.059 Uiso 1 1 calc R
C10 C 0.1485(3) 0.2400(2) 0.10184(17) 0.0482(6) Uani 1 1 d .
H10 H 0.1205 0.1859 0.0893 0.058 Uiso 1 1 calc R
C11 C 0.1538(2) 0.34065(19) 0.02564(16) 0.0419(6) Uani 1 1 d .
C12 C 0.1097(3) 0.3651(2) -0.05902(16) 0.0455(6) Uani 1 1 d .
H12 H 0.0671 0.3184 -0.0704 0.055 Uiso 1 1 calc R
C13 C 0.1273(2) 0.46124(19) -0.13119(16) 0.0431(6) Uani 1 1 d .
C14 C 0.1920(3) 0.52861(19) -0.10775(17) 0.0450(6) Uani 1 1 d .
H14 H 0.2072 0.5921 -0.1530 0.054 Uiso 1 1 calc R
C15 C 0.2318(2) 0.50268(19) -0.02126(17) 0.0426(6) Uani 1 1 d .
C16 C 0.2973(3) 0.5650(2) 0.00923(18) 0.0487(6) Uani 1 1 d .
H16 H 0.3150 0.6284 -0.0347 0.058 Uiso 1 1 calc R
C17 C 0.3356(3) 0.5404(2) 0.09535(18) 0.0487(6) Uani 1 1 d .
H17 H 0.3142 0.4786 0.1393 0.058 Uiso 1 1 calc R
C18 C 0.4066(3) 0.5994(2) 0.12775(17) 0.0474(6) Uani 1 1 d .
C19 C 0.4451(3) 0.5565(2) 0.22018(19) 0.0582(7) Uani 1 1 d .
H19 H 0.4225 0.4923 0.2587 0.070 Uiso 1 1 calc R
C20 C 0.5146(3) 0.6058(3) 0.2554(2) 0.0641(8) Uani 1 1 d .
H20 H 0.5409 0.5749 0.3164 0.077 Uiso 1 1 calc R
C21 C 0.5449(3) 0.7029(2) 0.1981(2) 0.0562(7) Uani 1 1 d .
C22 C 0.5084(3) 0.7482(2) 0.1046(2) 0.0515(6) Uani 1 1 d .
C23 C 0.4401(3) 0.6953(2) 0.07041(18) 0.0485(6) Uani 1 1 d .
H23 H 0.4167 0.7240 0.0088 0.058 Uiso 1 1 calc R
C24 C 0.5550(3) 0.8475(2) 0.0672(2) 0.0654(8) Uani 1 1 d .
H24 H 0.5453 0.8960 0.0068 0.078 Uiso 1 1 calc R
C25 C 0.6145(4) 0.8577(3) 0.1339(3) 0.0725(9) Uani 1 1 d .
H25 H 0.6532 0.9151 0.1274 0.087 Uiso 1 1 calc R
C26 C 0.0854(3) 0.4870(2) -0.22108(17) 0.0503(6) Uani 1 1 d .
C27 C 0.0195(3) 0.4202(3) -0.24366(19) 0.0629(8) Uani 1 1 d .
C28 C 0.1152(3) 0.5783(3) -0.2929(2) 0.0624(8) Uani 1 1 d .
C29 C 0.8041(5) 0.1346(5) 0.2186(4) 0.1248(17) Uani 1 1 d .
H29A H 0.8093 0.1984 0.2351 0.150 Uiso 1 1 calc R
H29B H 0.8906 0.1097 0.1803 0.150 Uiso 1 1 calc R
C30 C 0.8059(5) 0.0458(6) 0.2974(4) 0.153(3) Uani 1 1 d .
H30A H 0.8874 0.0317 0.3323 0.183 Uiso 1 1 calc R
H30B H 0.8229 -0.0232 0.2804 0.183 Uiso 1 1 calc R
C31 C 0.5597(5) 0.0980(6) 0.3027(5) 0.155(2) Uani 1 1 d .
H31A H 0.5580 0.0315 0.2884 0.186 Uiso 1 1 calc R
H31B H 0.4720 0.1230 0.3399 0.186 Uiso 1 1 calc R
C32 C 0.5562(6) 0.1845(8) 0.2219(5) 0.184(3) Uani 1 1 d .
H32A H 0.5273 0.2566 0.2365 0.221 Uiso 1 1 calc R
H32B H 0.4813 0.1902 0.1854 0.221 Uiso 1 1 calc R
C33 C 0.4465(8) 0.3141(9) 0.4636(5) 0.198(4) Uani 1 1 d .
H33A H 0.4411 0.3848 0.4742 0.238 Uiso 1 1 calc R
H33B H 0.5362 0.2898 0.4277 0.238 Uiso 1 1 calc R
C34 C 0.4519(5) 0.2288(7) 0.5493(4) 0.151(2) Uani 1 1 d .
H34A H 0.4682 0.1557 0.5392 0.181 Uiso 1 1 calc R
H34B H 0.5331 0.2200 0.5822 0.181 Uiso 1 1 calc R
C35 C 0.2021(5) 0.2801(6) 0.5540(4) 0.1317(18) Uani 1 1 d .
H35A H 0.1136 0.3051 0.5907 0.158 Uiso 1 1 calc R
H35B H 0.2057 0.2100 0.5432 0.158 Uiso 1 1 calc R
C36 C 0.1990(7) 0.3670(5) 0.4680(5) 0.146(2) Uani 1 1 d .
H36A H 0.1845 0.4393 0.4790 0.176 Uiso 1 1 calc R
H36B H 0.1178 0.3778 0.4343 0.176 Uiso 1 1 calc R
C37 C -0.0538(4) 0.1127(3) 0.9498(3) 0.0921(11) Uani 1 1 d .
H37A H -0.0150 0.1096 0.8882 0.110 Uiso 1 1 calc R
H37B H -0.1120 0.1920 0.9459 0.110 Uiso 1 1 calc R
C38 C 0.1453(4) -0.0400(3) 1.0149(3) 0.0843(10) Uani 1 1 d .
H38A H 0.2236 -0.0662 1.0560 0.101 Uiso 1 1 calc R
H38B H 0.1882 -0.0460 0.9546 0.101 Uiso 1 1 calc R

loop_
_atom_site_aniso_label
_atom_site_aniso_U_11
_atom_site_aniso_U_22
_atom_site_aniso_U_33
_atom_site_aniso_U_23
_atom_site_aniso_U_13
_atom_site_aniso_U_12
O1 0.0596(10) 0.0398(8) 0.0384(9) -0.0046(7) -0.0061(7) -0.0207(7)
O2 0.097(2) 0.215(4) 0.085(2) -0.011(2) -0.0127(18) -0.018(2)
O3 0.101(2) 0.242(4) 0.0761(19) -0.018(2) 0.0004(18) -0.043(3)
O4 0.136(3) 0.230(5) 0.090(2) -0.007(3) -0.019(2) -0.038(3)
O5 0.090(2) 0.235(4) 0.0845(19) -0.058(2) -0.0138(16) -0.037(2)
O6 0.0726(14) 0.0691(14) 0.168(3) -0.0603(16) -0.0150(16) -0.0238(12)
N1 0.0844(18) 0.0612(15) 0.0537(15) 0.0106(13) -0.0024(13) -0.0243(13)
N2 0.0770(16) 0.0780(17) 0.0782(17) -0.0376(15) -0.0166(13) -0.0297(14)
N3 0.139(3) 0.128(3) 0.081(2) -0.0422(19) -0.0103(19) -0.082(2)
N4 0.121(2) 0.0823(19) 0.0588(17) 0.0120(16) -0.0145(16) -0.0405(18)
C1 0.087(2) 0.0508(17) 0.093(3) 0.0091(19) -0.0155(19) -0.0288(16)
C2 0.093(2) 0.0487(15) 0.077(2) -0.0068(16) -0.0128(17) -0.0289(15)
C3 0.0570(15) 0.0443(14) 0.0551(16) -0.0067(12) -0.0071(12) -0.0187(12)
C4 0.0581(16) 0.0574(16) 0.0462(16) 0.0046(13) -0.0051(12) -0.0184(13)
C5 0.086(2) 0.0691(19) 0.0369(14) -0.0071(14) -0.0076(14) -0.0230(16)
C6 0.0783(18) 0.0534(15) 0.0473(16) -0.0165(13) -0.0060(13) -0.0240(14)
C7 0.0557(14) 0.0474(14) 0.0412(14) -0.0077(11) -0.0083(11) -0.0204(11)
C8 0.0678(16) 0.0496(14) 0.0412(14) -0.0074(12) -0.0061(12) -0.0220(13)
C9 0.0576(15) 0.0428(13) 0.0467(14) -0.0098(11) -0.0076(12) -0.0184(11)
C10 0.0575(15) 0.0453(13) 0.0434(14) -0.0069(11) -0.0070(11) -0.0228(11)
C11 0.0469(13) 0.0385(12) 0.0419(13) -0.0120(10) -0.0030(10) -0.0159(10)
C12 0.0482(13) 0.0446(13) 0.0421(14) -0.0093(11) -0.0018(11) -0.0171(11)
C13 0.0431(12) 0.0397(12) 0.0424(13) -0.0122(11) -0.0022(10) -0.0090(10)
C14 0.0541(14) 0.0337(11) 0.0425(14) -0.0067(10) -0.0029(11) -0.0134(10)
C15 0.0465(13) 0.0341(11) 0.0436(14) -0.0087(10) -0.0008(10) -0.0126(10)
C16 0.0583(15) 0.0392(12) 0.0502(15) -0.0096(11) -0.0042(12) -0.0208(11)
C17 0.0548(14) 0.0400(12) 0.0500(15) -0.0120(11) 0.0008(12) -0.0172(11)
C18 0.0478(13) 0.0416(13) 0.0511(15) -0.0161(11) -0.0037(11) -0.0103(11)
C19 0.0681(17) 0.0534(15) 0.0522(16) -0.0129(13) -0.0034(13) -0.0218(13)
C20 0.0722(18) 0.0657(18) 0.0552(17) -0.0205(15) -0.0113(14) -0.0182(15)
C21 0.0534(15) 0.0540(15) 0.0642(18) -0.0239(14) -0.0067(13) -0.0138(12)
C22 0.0507(14) 0.0407(13) 0.0630(17) -0.0193(12) -0.0068(12) -0.0099(11)
C23 0.0526(14) 0.0400(12) 0.0517(15) -0.0156(11) -0.0053(11) -0.0114(11)
C24 0.0752(19) 0.0470(15) 0.078(2) -0.0184(14) -0.0087(16) -0.0234(14)
C25 0.084(2) 0.0590(17) 0.090(2) -0.0294(18) -0.0042(18) -0.0349(16)
C26 0.0572(15) 0.0511(14) 0.0398(14) -0.0078(11) -0.0083(11) -0.0175(12)
C27 0.0791(19) 0.0749(19) 0.0421(15) -0.0184(14) -0.0029(14) -0.0332(16)
C28 0.0751(19) 0.0585(17) 0.0432(15) -0.0038(14) -0.0102(14) -0.0177(15)
C29 0.098(3) 0.169(5) 0.103(3) -0.018(3) -0.010(3) -0.059(3)
C30 0.080(3) 0.214(6) 0.105(4) 0.000(4) -0.019(3) -0.018(3)
C31 0.083(3) 0.205(6) 0.145(5) -0.011(5) -0.002(3) -0.053(4)
C32 0.087(4) 0.258(8) 0.133(5) -0.036(6) -0.024(4) 0.015(4)
C33 0.147(5) 0.326(11) 0.123(5) -0.021(6) 0.001(5) -0.125(7)
C34 0.084(3) 0.223(6) 0.100(4) -0.033(4) -0.020(3) -0.006(3)
C35 0.097(3) 0.192(5) 0.114(4) -0.068(4) -0.021(3) -0.030(3)
C36 0.134(5) 0.140(5) 0.142(5) -0.039(4) -0.063(4) 0.002(4)
C37 0.082(2) 0.0605(19) 0.126(3) -0.017(2) -0.016(2) -0.0204(17)
C38 0.071(2) 0.083(2) 0.116(3) -0.059(2) -0.0188(19) -0.0126(18)

loop_
_atom_type_symbol
_atom_type_description
_atom_type_scat_dispersion_real
_atom_type_scat_dispersion_imag
_atom_type_scat_source
C C 0.0033 0.0016 'International Tables Vol C Tables 4.2.6.8 and 6.1.1.4'
H H 0.0000 0.0000 'International Tables Vol C Tables 4.2.6.8 and 6.1.1.4'
N N 0.0061 0.0033 'International Tables Vol C Tables 4.2.6.8 and 6.1.1.4'
O O 0.0106 0.0060 'International Tables Vol C Tables 4.2.6.8 and 6.1.1.4'

loop_
_geom_angle_atom_site_label_1
_geom_angle_atom_site_label_2
_geom_angle_atom_site_label_3
_geom_angle
_geom_angle_site_symmetry_1
_geom_angle_site_symmetry_3
C11 O1 C15 119.23(18) . .
C29 O2 C32 112.3(4) . .
C31 O3 C30 108.9(4) . .
C33 O4 C36 109.1(5) . .
C34 O5 C35 110.7(4) . .
C38 O6 C37 109.7(3) . .
C1 N1 C4 109.6(3) . .
C1 N1 H1A 125.2 . .
C4 N1 H1A 125.2 . .
C21 N2 C25 109.1(2) . .
C21 N2 H2A 125.4 . .
C25 N2 H2A 125.4 . .
C2 C1 N1 111.0(3) . .
C2 C1 H1 124.5 . .
N1 C1 H1 124.5 . .
C1 C2 C3 105.8(3) . .
C1 C2 H2 127.1 . .
C3 C2 H2 127.1 . .
C8 C3 C4 119.0(3) . .
C8 C3 C2 134.1(3) . .
C4 C3 C2 106.8(3) . .
N1 C4 C5 131.6(3) . .
N1 C4 C3 106.7(3) . .
C5 C4 C3 121.7(2) . .
C6 C5 C4 117.9(3) . .
C6 C5 H5 121.0 . .
C4 C5 H5 121.0 . .
C5 C6 C7 122.4(3) . .
C5 C6 H6 118.8 . .
C7 C6 H6 118.8 . .
C8 C7 C6 118.1(2) . .
C8 C7 C9 122.3(2) . .
C6 C7 C9 119.6(2) . .
C7 C8 C3 120.7(2) . .
C7 C8 H8 119.6 . .
C3 C8 H8 119.6 . .
C10 C9 C7 125.0(2) . .
C10 C9 H9 117.5 . .
C7 C9 H9 117.5 . .
C9 C10 C11 125.5(2) . .
C9 C10 H10 117.2 . .
C11 C10 H10 117.2 . .
C12 C11 O1 122.1(2) . .
C12 C11 C10 124.4(2) . .
O1 C11 C10 113.5(2) . .
C11 C12 C13 120.7(2) . .
C11 C12 H12 119.6 . .
C13 C12 H12 119.6 . .
C26 C13 C12 121.8(2) . .
C26 C13 C14 122.2(2) . .
C12 C13 C14 116.0(2) . .
C15 C14 C13 121.5(2) . .
C15 C14 H14 119.3 . .
C13 C14 H14 119.3 . .
C14 C15 O1 120.4(2) . .
C14 C15 C16 125.8(2) . .
O1 C15 C16 113.9(2) . .
C17 C16 C15 126.0(2) . .
C17 C16 H16 117.0 . .
C15 C16 H16 117.0 . .
C16 C17 C18 127.3(2) . .
C16 C17 H17 116.3 . .
C18 C17 H17 116.3 . .
C23 C18 C19 118.9(2) . .
C23 C18 C17 122.3(2) . .
C19 C18 C17 118.8(2) . .
C20 C19 C18 122.3(3) . .
C20 C19 H19 118.9 . .
C18 C19 H19 118.9 . .
C19 C20 C21 118.4(3) . .
C19 C20 H20 120.8 . .
C21 C20 H20 120.8 . .
N2 C21 C20 131.7(3) . .
N2 C21 C22 107.4(2) . .
C20 C21 C22 120.9(3) . .
C23 C22 C21 119.4(2) . .
C23 C22 C24 135.1(3) . .
C21 C22 C24 105.5(3) . .
C18 C23 C22 120.1(2) . .
C18 C23 H23 119.9 . .
C22 C23 H23 119.9 . .
C25 C24 C22 108.1(3) . .
C25 C24 H24 125.9 . .
C22 C24 H24 125.9 . .
C24 C25 N2 109.8(3) . .
C24 C25 H25 125.1 . .
N2 C25 H25 125.1 . .
C13 C26 C28 120.1(2) . .
C13 C26 C27 121.9(2) . .
C28 C26 C27 118.0(2) . .
N3 C27 C26 178.8(3) . .
N4 C28 C26 178.8(3) . .
O2 C29 C30 115.2(4) . .
O2 C29 H29A 108.5 . .
C30 C29 H29A 108.5 . .
O2 C29 H29B 108.5 . .
C30 C29 H29B 108.5 . .
H29A C29 H29B 107.5 . .
C29 C30 O3 115.2(5) . .
C29 C30 H30A 108.5 . .
O3 C30 H30A 108.5 . .
C29 C30 H30B 108.5 . .
O3 C30 H30B 108.5 . .
H30A C30 H30B 107.5 . .
C32 C31 O3 115.4(5) . .
C32 C31 H31A 108.4 . .
O3 C31 H31A 108.4 . .
C32 C31 H31B 108.4 . .
O3 C31 H31B 108.4 . .
H31A C31 H31B 107.5 . .
C31 C32 O2 116.4(5) . .
C31 C32 H32A 108.2 . .
O2 C32 H32A 108.2 . .
C31 C32 H32B 108.2 . .
O2 C32 H32B 108.2 . .
H32A C32 H32B 107.3 . .
O4 C33 C34 113.9(5) . .
O4 C33 H33A 108.8 . .
C34 C33 H33A 108.8 . .
O4 C33 H33B 108.8 . .
C34 C33 H33B 108.8 . .
H33A C33 H33B 107.7 . .
O5 C34 C33 111.6(5) . .
O5 C34 H34A 109.3 . .
C33 C34 H34A 109.3 . .
O5 C34 H34B 109.3 . .
C33 C34 H34B 109.3 . .
H34A C34 H34B 108.0 . .
O5 C35 C36 111.2(5) . .
O5 C35 H35A 109.4 . .
C36 C35 H35A 109.4 . .
O5 C35 H35B 109.4 . .
C36 C35 H35B 109.4 . .
H35A C35 H35B 108.0 . .
C35 C36 O4 111.4(4) . .
C35 C36 H36A 109.3 . .
O4 C36 H36A 109.3 . .
C35 C36 H36B 109.3 . .
O4 C36 H36B 109.3 . .
H36A C36 H36B 108.0 . .
O6 C37 C38 110.6(3) . 2_557
O6 C37 H37A 109.5 . .
C38 C37 H37A 109.5 2_557 .
O6 C37 H37B 109.5 . .
C38 C37 H37B 109.5 2_557 .
H37A C37 H37B 108.1 . .
O6 C38 C37 110.1(3) . 2_557
O6 C38 H38A 109.6 . .
C37 C38 H38A 109.6 2_557 .
O6 C38 H38B 109.6 . .
C37 C38 H38B 109.6 2_557 .
H38A C38 H38B 108.2 . .

loop_
_geom_bond_atom_site_label_1
_geom_bond_atom_site_label_2
_geom_bond_distance
_geom_bond_site_symmetry_2
O1 C11 1.358(3) .
O1 C15 1.379(3) .
O2 C29 1.364(5) .
O2 C32 1.393(6) .
O3 C31 1.386(6) .
O3 C30 1.404(6) .
O4 C33 1.368(7) .
O4 C36 1.434(7) .
O5 C34 1.393(5) .
O5 C35 1.410(5) .
O6 C38 1.403(4) .
O6 C37 1.415(4) .
N1 C1 1.347(5) .
N1 C4 1.368(4) .
N1 H1A 0.8600 .
N2 C21 1.370(4) .
N2 C25 1.372(4) .
N2 H2A 0.8600 .
N3 C27 1.142(4) .
N4 C28 1.145(4) .
C1 C2 1.342(5) .
C1 H1 0.9300 .
C2 C3 1.446(4) .
C2 H2 0.9300 .
C3 C8 1.384(4) .
C3 C4 1.403(4) .
C4 C5 1.382(5) .
C5 C6 1.365(4) .
C5 H5 0.9300 .
C6 C7 1.417(4) .
C6 H6 0.9300 .
C7 C8 1.383(4) .
C7 C9 1.458(3) .
C8 H8 0.9300 .
C9 C10 1.334(4) .
C9 H9 0.9300 .
C10 C11 1.451(3) .
C10 H10 0.9300 .
C11 C12 1.342(3) .
C12 C13 1.415(3) .
C12 H12 0.9300 .
C13 C26 1.407(3) .
C13 C14 1.419(3) .
C14 C15 1.349(3) .
C14 H14 0.9300 .
C15 C16 1.430(3) .
C16 C17 1.341(4) .
C16 H16 0.9300 .
C17 C18 1.451(4) .
C17 H17 0.9300 .
C18 C23 1.386(3) .
C18 C19 1.406(4) .
C19 C20 1.364(4) .
C19 H19 0.9300 .
C20 C21 1.384(4) .
C20 H20 0.9300 .
C21 C22 1.414(4) .
C22 C23 1.384(4) .
C22 C24 1.439(4) .
C23 H23 0.9300 .
C24 C25 1.330(5) .
C24 H24 0.9300 .
C25 H25 0.9300 .
C26 C28 1.413(4) .
C26 C27 1.414(4) .
C29 C30 1.366(7) .
C29 H29A 0.9700 .
C29 H29B 0.9700 .
C30 H30A 0.9700 .
C30 H30B 0.9700 .
C31 C32 1.367(8) .
C31 H31A 0.9700 .
C31 H31B 0.9700 .
C32 H32A 0.9700 .
C32 H32B 0.9700 .
C33 C34 1.407(9) .
C33 H33A 0.9700 .
C33 H33B 0.9700 .
C34 H34A 0.9700 .
C34 H34B 0.9700 .
C35 C36 1.422(8) .
C35 H35A 0.9700 .
C35 H35B 0.9700 .
C36 H36A 0.9700 .
C36 H36B 0.9700 .
C37 C38 1.460(5) 2_557
C37 H37A 0.9700 .
C37 H37B 0.9700 .
C38 C37 1.460(5) 2_557
C38 H38A 0.9700 .
C38 H38B 0.9700 .

loop_
_geom_hbond_atom_site_label_D
_geom_hbond_atom_site_label_H
_geom_hbond_atom_site_label_A
_geom_hbond_distance_DH
_geom_hbond_distance_HA
_geom_hbond_distance_DA
_geom_hbond_angle_DHA
_geom_hbond_site_symmetry_A
N2 H2A O5 0.86 2.03 2.878(4) 167.9 2_666
N1 H1A N4 0.86 2.24 2.952(4) 140.3 1_546

loop_
_geom_torsion_atom_site_label_1
_geom_torsion_atom_site_label_2
_geom_torsion_atom_site_label_3
_geom_torsion_atom_site_label_4
_geom_torsion
_geom_torsion_site_symmetry_4
C4 N1 C1 C2 1.1(4) .
N1 C1 C2 C3 -0.7(4) .
C1 C2 C3 C8 -177.0(3) .
C1 C2 C3 C4 0.0(3) .
C1 N1 C4 C5 179.8(3) .
C1 N1 C4 C3 -1.1(3) .
C8 C3 C4 N1 178.2(2) .
C2 C3 C4 N1 0.7(3) .
C8 C3 C4 C5 -2.5(4) .
C2 C3 C4 C5 179.9(3) .
N1 C4 C5 C6 -178.6(3) .
C3 C4 C5 C6 2.4(4) .
C4 C5 C6 C7 0.1(5) .
C5 C6 C7 C8 -2.4(4) .
C5 C6 C7 C9 177.2(3) .
C6 C7 C8 C3 2.2(4) .
C9 C7 C8 C3 -177.4(2) .
C4 C3 C8 C7 0.1(4) .
C2 C3 C8 C7 176.9(3) .
C8 C7 C9 C10 18.5(4) .
C6 C7 C9 C10 -161.1(3) .
C7 C9 C10 C11 -176.3(2) .
C15 O1 C11 C12 -2.6(3) .
C15 O1 C11 C10 175.82(19) .
C9 C10 C11 C12 -174.2(2) .
C9 C10 C11 O1 7.4(4) .
O1 C11 C12 C13 2.4(4) .
C10 C11 C12 C13 -175.8(2) .
C11 C12 C13 C26 178.4(2) .
C11 C12 C13 C14 -0.6(3) .
C26 C13 C14 C15 -179.9(2) .
C12 C13 C14 C15 -0.9(3) .
C13 C14 C15 O1 0.7(4) .
C13 C14 C15 C16 -179.9(2) .
C11 O1 C15 C14 1.0(3) .
C11 O1 C15 C16 -178.4(2) .
C14 C15 C16 C17 179.2(2) .
O1 C15 C16 C17 -1.4(4) .
C15 C16 C17 C18 177.7(2) .
C16 C17 C18 C23 2.3(4) .
C16 C17 C18 C19 -176.6(3) .
C23 C18 C19 C20 -0.1(4) .
C17 C18 C19 C20 178.8(3) .
C18 C19 C20 C21 1.4(4) .
C25 N2 C21 C20 -180.0(3) .
C25 N2 C21 C22 0.6(3) .
C19 C20 C21 N2 179.0(3) .
C19 C20 C21 C22 -1.7(4) .
N2 C21 C22 C23 -179.9(2) .
C20 C21 C22 C23 0.7(4) .
N2 C21 C22 C24 -0.6(3) .
C20 C21 C22 C24 179.9(3) .
C19 C18 C23 C22 -1.0(4) .
C17 C18 C23 C22 -179.8(2) .
C21 C22 C23 C18 0.7(4) .
C24 C22 C23 C18 -178.3(3) .
C23 C22 C24 C25 179.5(3) .
C21 C22 C24 C25 0.4(3) .
C22 C24 C25 N2 0.0(4) .
C21 N2 C25 C24 -0.4(4) .
C12 C13 C26 C28 -175.0(2) .
C14 C13 C26 C28 3.9(4) .
C12 C13 C26 C27 1.8(4) .
C14 C13 C26 C27 -179.3(3) .
C13 C26 C27 N3 32(19) .
C28 C26 C27 N3 -151(18) .
C13 C26 C28 N4 53(16) .
C27 C26 C28 N4 -124(16) .
C32 O2 C29 C30 43.5(8) .
O2 C29 C30 O3 -50.7(8) .
C31 O3 C30 C29 50.9(8) .
C30 O3 C31 C32 -48.3(9) .
O3 C31 C32 O2 46.1(10) .
C29 O2 C32 C31 -41.5(10) .
C36 O4 C33 C34 55.4(9) .
C35 O5 C34 C33 53.9(8) .
O4 C33 C34 O5 -56.3(9) .
C34 O5 C35 C36 -54.7(7) .
O5 C35 C36 O4 55.6(7) .
C33 O4 C36 C35 -55.0(8) .
C38 O6 C37 C38 58.4(5) 2_557
C37 O6 C38 C37 -58.1(5) 2_557
